data_4073249
loop_
_publ_author_name
'Liu, Bin'
'Chen, Wanzhi'
'Jin, Shouwen'

_publ_section_title
;
 Synthesis, Structural Characterization, and Luminescence of New Silver
 Aggregates Containing Short Ag&#x2212;Ag Contacts Stabilized by
 Functionalized Bis(N-heterocyclic carbene) Ligands
;
_journal_issue 15
_journal_name_full Organometallics
_journal_page_first 3660
_journal_paper_doi 10.1021/om0701928
_journal_volume 26
_journal_year 2007
_chemical_formula_sum 'C26 H32 Au2 F12 N8 O2 P2'
_chemical_formula_weight 1172.47
_chemical_name_systematic
; 
 ? 
;
_space_group_IT_number 14
_symmetry_cell_setting monoclinic
_symmetry_space_group_name_Hall '-P 2yn'
_symmetry_space_group_name_H-M 'P 1 21/n 1'
_atom_sites_solution_hydrogens geom
_atom_sites_solution_primary direct
_atom_sites_solution_secondary difmap
_audit_creation_method SHELXL-97
_cell_angle_alpha 90.00
_cell_angle_beta 98.271(2)
_cell_angle_gamma 90.00
_cell_formula_units_Z 4
_cell_length_a 8.288(2)
_cell_length_b 24.503(3)
_cell_length_c 20.007(2)
_cell_measurement_reflns_used 1583
_cell_measurement_temperature 298(2)
_cell_measurement_theta_max 24.665
_cell_measurement_theta_min 2.514
_cell_volume 4020.8(12)
_computing_cell_refinement 'Bruker SMART'
_computing_data_collection 'Bruker SMART'
_computing_data_reduction 'Bruker SAINT'
_computing_molecular_graphics 'Bruker SHELXTL'
_computing_publication_material 'Bruker SHELXTL'
_computing_structure_refinement 'SHELXL-97 (Sheldrick, 1997)'
_computing_structure_solution 'SHELXS-97 (Sheldrick, 1990)'
_diffrn_ambient_temperature 298(2)
_diffrn_measured_fraction_theta_full 0.988
_diffrn_measured_fraction_theta_max 0.988
_diffrn_measurement_device_type 'CCD area detector'
_diffrn_measurement_method 'phi and omega scans'
_diffrn_radiation_monochromator graphite
_diffrn_radiation_source 'fine-focus sealed tube'
_diffrn_radiation_type MoK\a
_diffrn_radiation_wavelength 0.71073
_diffrn_reflns_av_R_equivalents 0.2266
_diffrn_reflns_av_sigmaI/netI 0.2427
_diffrn_reflns_limit_h_max 9
_diffrn_reflns_limit_h_min -9
_diffrn_reflns_limit_k_max 29
_diffrn_reflns_limit_k_min -15
_diffrn_reflns_limit_l_max 23
_diffrn_reflns_limit_l_min -23
_diffrn_reflns_number 17126
_diffrn_reflns_theta_full 25.01
_diffrn_reflns_theta_max 25.01
_diffrn_reflns_theta_min 1.66
_exptl_absorpt_coefficient_mu 7.459
_exptl_absorpt_correction_T_max 0.4681
_exptl_absorpt_correction_T_min 0.0983
_exptl_absorpt_correction_type multi-scan
_exptl_absorpt_process_details sadabs
_exptl_crystal_colour colorless
_exptl_crystal_density_diffrn 1.937
_exptl_crystal_density_method 'not measured'
_exptl_crystal_description plate
_exptl_crystal_F_000 2224
_exptl_crystal_size_max 0.58
_exptl_crystal_size_mid 0.41
_exptl_crystal_size_min 0.12
_refine_diff_density_max 2.769
_refine_diff_density_min -2.227
_refine_diff_density_rms 0.308
_refine_ls_extinction_method none
_refine_ls_goodness_of_fit_ref 0.953
_refine_ls_hydrogen_treatment constr
_refine_ls_matrix_type full
_refine_ls_number_parameters 400
_refine_ls_number_reflns 6987
_refine_ls_number_restraints 834
_refine_ls_restrained_S_all 0.930
_refine_ls_R_factor_all 0.1461
_refine_ls_R_factor_gt 0.0945
_refine_ls_shift/su_max 0.005
_refine_ls_shift/su_mean 0.000
_refine_ls_structure_factor_coef Fsqd
_refine_ls_weighting_details 'calc w=1/[\s^2^(Fo^2^)+(0.1031P)^2^] where P=(Fo^2^+2Fc^2^)/3'
_refine_ls_weighting_scheme calc
_refine_ls_wR_factor_gt 0.2238
_refine_ls_wR_factor_ref 0.2426
_reflns_number_gt 3290
_reflns_number_total 6987
_reflns_threshold_expression >2sigma(I)
_cod_data_source_file om0701928-file001.cif
_cod_data_source_block 061221e
_cod_depositor_comments
;
The following automatic conversions were performed:

'_symmetry_cell_setting' value 'Monoclinic' changed to 'monoclinic'
according to /home/saulius/struct/CIF-dictionaries/cif_core.dic
dictionary named 'cif_core.dic' version 2.4.1 from 2010-06-29.

Automatic conversion script
Id: cif_fix_values 1715 2011-07-08 13:25:40Z adriana 
;
_cod_original_cell_volume 4021.1(12)
_cod_original_sg_symbol_H-M P2(1)/n
_cod_database_code 4073249

loop_
_symmetry_equiv_pos_as_xyz
'x, y, z'
'-x+1/2, y+1/2, -z+1/2'
'-x, -y, -z'
'x-1/2, -y-1/2, z-1/2'

loop_
_atom_site_label
_atom_site_type_symbol
_atom_site_fract_x
_atom_site_fract_y
_atom_site_fract_z
_atom_site_U_iso_or_equiv
_atom_site_adp_type
_atom_site_occupancy
_atom_site_symmetry_multiplicity
_atom_site_calc_flag
_atom_site_refinement_flags
Au1 Au 0.07265(9) 0.62512(3) 0.31870(4) 0.0428(3) Uani 1 1 d .
Au2 Au 0.46181(9) 0.63391(3) 0.30890(4) 0.0414(3) Uani 1 1 d .
P1 P 0.4921(9) 0.6361(2) 0.5360(3) 0.0579(17) Uani 1 1 d U
P2 P 0.1428(8) 0.8927(3) 0.4641(4) 0.0609(17) Uani 1 1 d U
F1 F 0.611(2) 0.6283(7) 0.4797(10) 0.134(5) Uani 1 1 d U
F2 F 0.370(2) 0.6482(8) 0.5884(9) 0.125(5) Uani 1 1 d U
F3 F 0.331(2) 0.6373(6) 0.4775(8) 0.109(4) Uani 1 1 d U
F4 F 0.511(2) 0.6994(6) 0.5303(9) 0.124(5) Uani 1 1 d U
F5 F 0.645(2) 0.6331(6) 0.5924(9) 0.109(5) Uani 1 1 d U
F6 F 0.465(2) 0.5721(6) 0.5390(9) 0.107(5) Uani 1 1 d U
F7 F 0.116(3) 0.8708(7) 0.3917(9) 0.133(5) Uani 1 1 d U
F8 F 0.170(2) 0.9104(8) 0.5408(9) 0.137(5) Uani 1 1 d U
F9 F -0.027(3) 0.8839(9) 0.4731(12) 0.165(6) Uani 1 1 d U
F10 F 0.150(3) 0.9521(8) 0.4475(10) 0.165(6) Uani 1 1 d U
F11 F 0.326(3) 0.9010(10) 0.4596(11) 0.162(6) Uani 1 1 d U
F12 F 0.187(3) 0.8361(8) 0.4875(10) 0.154(6) Uani 1 1 d U
N1 N 0.054(2) 0.7117(8) 0.2105(11) 0.065(4) Uani 1 1 d U
N2 N 0.1978(19) 0.7373(6) 0.3033(9) 0.042(4) Uani 1 1 d .
N3 N 0.546(2) 0.7087(6) 0.3423(10) 0.058(6) Uani 1 1 d .
N4 N 0.393(2) 0.5378(7) 0.2154(9) 0.058(3) Uani 1 1 d U
N5 N 0.329(2) 0.5190(6) 0.3089(9) 0.044(4) Uani 1 1 d .
N6 N 0.017(2) 0.5533(6) 0.3671(9) 0.053(5) Uani 1 1 d .
O1 O 0.201(2) 0.6235(6) 0.1490(8) 0.072(3) Uani 1 1 d U
C1 C 0.066(3) 0.6494(11) 0.1121(12) 0.076(4) Uani 1 1 d U
H1A H 0.0037 0.6234 0.0825 0.091 Uiso 1 1 calc R
H1B H 0.1032 0.6781 0.0845 0.091 Uiso 1 1 calc R
C2 C -0.036(3) 0.6729(10) 0.1595(12) 0.073(4) Uani 1 1 d U
H2A H -0.0810 0.6434 0.1835 0.088 Uiso 1 1 calc R
H2B H -0.1270 0.6922 0.1338 0.088 Uiso 1 1 calc R
C3 C 0.109(3) 0.6956(10) 0.2717(13) 0.067(4) Uani 1 1 d U
C4 C 0.194(3) 0.7792(10) 0.2558(14) 0.073(4) Uani 1 1 d U
H4 H 0.2431 0.8135 0.2613 0.088 Uiso 1 1 calc R
C5 C 0.109(3) 0.7598(10) 0.2031(14) 0.071(4) Uani 1 1 d U
H5 H 0.0883 0.7790 0.1626 0.085 Uiso 1 1 calc R
C6 C 0.284(3) 0.7415(10) 0.3656(14) 0.071(4) Uani 1 1 d U
H6A H 0.2638 0.7086 0.3901 0.085 Uiso 1 1 calc R
H6B H 0.2390 0.7716 0.3882 0.085 Uiso 1 1 calc R
C7 C 0.473(3) 0.7498(10) 0.3746(14) 0.071(4) Uani 1 1 d U
C8 C 0.539(3) 0.7959(10) 0.4016(14) 0.081(4) Uani 1 1 d U
H8 H 0.4762 0.8220 0.4197 0.097 Uiso 1 1 calc R
C9 C 0.703(3) 0.8034(10) 0.4017(14) 0.084(5) Uani 1 1 d U
H9 H 0.7529 0.8360 0.4167 0.101 Uiso 1 1 calc R
C10 C 0.793(3) 0.7616(10) 0.3790(15) 0.087(5) Uani 1 1 d U
H10 H 0.9057 0.7642 0.3831 0.105 Uiso 1 1 calc R
C11 C 0.711(3) 0.7143(10) 0.3492(13) 0.075(4) Uani 1 1 d U
H11 H 0.7729 0.6864 0.3340 0.091 Uiso 1 1 calc R
C12 C 0.305(3) 0.5954(10) 0.1152(11) 0.066(3) Uani 1 1 d U
H12A H 0.3455 0.6200 0.0833 0.079 Uiso 1 1 calc R
H12B H 0.2453 0.5665 0.0894 0.079 Uiso 1 1 calc R
C13 C 0.443(3) 0.5716(10) 0.1575(11) 0.066(3) Uani 1 1 d U
H13A H 0.5163 0.6005 0.1761 0.079 Uiso 1 1 calc R
H13B H 0.5026 0.5485 0.1300 0.079 Uiso 1 1 calc R
C14 C 0.401(3) 0.5575(9) 0.2801(12) 0.053(3) Uani 1 1 d U
C15 C 0.297(3) 0.4787(9) 0.2708(12) 0.058(4) Uani 1 1 d U
H15 H 0.2511 0.4468 0.2847 0.069 Uiso 1 1 calc R
C16 C 0.333(3) 0.4851(9) 0.2112(12) 0.062(4) Uani 1 1 d U
H16 H 0.3222 0.4609 0.1750 0.075 Uiso 1 1 calc R
C17 C 0.302(3) 0.5220(9) 0.3816(12) 0.060(4) Uani 1 1 d U
H17A H 0.3668 0.4939 0.4069 0.072 Uiso 1 1 calc R
H17B H 0.3405 0.5571 0.3999 0.072 Uiso 1 1 calc R
C18 C 0.126(2) 0.5150(8) 0.3911(11) 0.051(4) Uani 1 1 d U
C19 C 0.078(3) 0.4681(9) 0.4166(12) 0.060(4) Uani 1 1 d U
H19 H 0.1555 0.4411 0.4289 0.072 Uiso 1 1 calc R
C20 C -0.078(3) 0.4587(9) 0.4251(12) 0.061(4) Uani 1 1 d U
H20 H -0.1122 0.4268 0.4438 0.073 Uiso 1 1 calc R
C21 C -0.182(3) 0.5014(10) 0.4030(12) 0.069(5) Uani 1 1 d U
H21 H -0.2899 0.4976 0.4095 0.083 Uiso 1 1 calc R
C22 C -0.143(3) 0.5472(9) 0.3735(12) 0.061(4) Uani 1 1 d U
H22 H -0.2201 0.5735 0.3583 0.073 Uiso 1 1 calc R

loop_
_atom_site_aniso_label
_atom_site_aniso_U_11
_atom_site_aniso_U_22
_atom_site_aniso_U_33
_atom_site_aniso_U_23
_atom_site_aniso_U_13
_atom_site_aniso_U_12
Au1 0.0388(4) 0.0470(4) 0.0421(6) 0.0086(4) 0.0044(4) 0.0058(4)
Au2 0.0410(5) 0.0478(4) 0.0362(6) -0.0004(4) 0.0085(4) 0.0056(4)
P1 0.097(5) 0.048(3) 0.030(4) 0.001(3) 0.011(4) -0.008(3)
P2 0.063(4) 0.071(4) 0.051(5) 0.003(4) 0.015(3) -0.005(3)
F1 0.143(11) 0.152(11) 0.111(11) -0.015(9) 0.028(9) -0.002(10)
F2 0.123(11) 0.157(11) 0.097(11) -0.012(10) 0.016(9) 0.018(10)
F3 0.126(9) 0.118(9) 0.072(9) -0.010(8) -0.026(8) 0.017(8)
F4 0.160(10) 0.094(8) 0.108(10) -0.008(9) -0.015(9) -0.012(9)
F5 0.119(10) 0.128(10) 0.075(10) -0.019(9) -0.007(9) 0.016(9)
F6 0.123(10) 0.082(8) 0.104(10) 0.007(8) -0.028(9) -0.023(8)
F7 0.170(11) 0.142(11) 0.078(10) -0.017(9) -0.016(10) 0.022(10)
F8 0.169(12) 0.135(11) 0.104(12) -0.034(10) 0.012(10) 0.028(11)
F9 0.138(12) 0.213(14) 0.137(13) -0.027(12) 0.004(11) -0.011(12)
F10 0.228(14) 0.147(12) 0.112(13) 0.001(11) 0.001(12) 0.023(12)
F11 0.141(12) 0.197(12) 0.146(12) -0.015(12) 0.015(11) -0.001(12)
F12 0.214(12) 0.125(10) 0.117(11) 0.005(10) 0.004(11) 0.040(11)
N1 0.067(7) 0.075(7) 0.052(8) 0.022(7) 0.005(7) 0.016(7)
N2 0.035(8) 0.051(9) 0.038(12) 0.009(9) -0.006(8) 0.003(8)
N3 0.052(11) 0.052(9) 0.077(16) 0.001(10) 0.035(11) 0.019(9)
N4 0.057(7) 0.079(7) 0.040(7) 0.005(7) 0.010(6) 0.024(6)
N5 0.047(10) 0.048(9) 0.038(12) -0.022(9) 0.006(9) -0.002(9)
N6 0.053(11) 0.047(9) 0.062(15) -0.005(9) 0.017(10) -0.014(9)
O1 0.074(6) 0.097(6) 0.044(6) 0.006(6) 0.010(5) 0.025(6)
C1 0.082(8) 0.093(8) 0.051(8) 0.012(7) 0.004(7) 0.027(7)
C2 0.079(8) 0.090(8) 0.051(8) 0.021(7) 0.009(7) 0.017(7)
C3 0.070(7) 0.076(7) 0.055(8) 0.011(7) 0.012(7) 0.015(7)
C4 0.075(8) 0.075(8) 0.068(9) 0.012(8) 0.006(8) 0.018(8)
C5 0.075(8) 0.082(8) 0.054(8) 0.014(8) 0.006(7) 0.023(7)
C6 0.070(7) 0.079(7) 0.068(8) 0.006(7) 0.023(7) 0.006(7)
C7 0.063(7) 0.072(7) 0.079(8) 0.000(7) 0.015(7) 0.006(7)
C8 0.075(8) 0.074(8) 0.095(9) -0.003(8) 0.018(8) -0.004(8)
C9 0.069(9) 0.079(9) 0.103(10) -0.012(9) 0.010(9) 0.001(8)
C10 0.063(9) 0.093(10) 0.106(11) -0.014(10) 0.009(9) 0.004(9)
C11 0.059(8) 0.078(9) 0.092(10) -0.012(9) 0.020(8) 0.002(8)
C12 0.068(6) 0.091(6) 0.042(6) 0.004(5) 0.014(5) 0.024(5)
C13 0.068(6) 0.091(6) 0.042(6) 0.004(5) 0.014(5) 0.024(5)
C14 0.049(7) 0.066(7) 0.047(7) -0.001(7) 0.015(6) 0.022(6)
C15 0.053(7) 0.068(7) 0.054(8) 0.004(7) 0.016(7) 0.010(7)
C16 0.063(7) 0.077(7) 0.046(8) 0.001(7) 0.008(7) 0.013(7)
C17 0.054(7) 0.069(7) 0.054(8) 0.002(7) 0.001(6) 0.012(7)
C18 0.048(7) 0.055(7) 0.053(8) 0.006(7) 0.012(7) 0.006(7)
C19 0.056(7) 0.065(8) 0.060(9) 0.004(8) 0.012(7) 0.008(7)
C20 0.050(8) 0.067(8) 0.066(9) 0.006(8) 0.009(8) -0.001(8)
C21 0.059(9) 0.078(9) 0.072(10) 0.007(9) 0.011(9) -0.003(9)
C22 0.046(8) 0.067(8) 0.068(9) 0.009(8) 0.008(8) 0.005(8)

loop_
_atom_type_symbol
_atom_type_description
_atom_type_scat_dispersion_real
_atom_type_scat_dispersion_imag
_atom_type_scat_source
C C 0.0033 0.0016 'International Tables Vol C Tables 4.2.6.8 and 6.1.1.4'
H H 0.0000 0.0000 'International Tables Vol C Tables 4.2.6.8 and 6.1.1.4'
N N 0.0061 0.0033 'International Tables Vol C Tables 4.2.6.8 and 6.1.1.4'
O O 0.0106 0.0060 'International Tables Vol C Tables 4.2.6.8 and 6.1.1.4'
Au Au -2.0133 8.8022 'International Tables Vol C Tables 4.2.6.8 and 6.1.1.4'
P P 0.1023 0.0942 'International Tables Vol C Tables 4.2.6.8 and 6.1.1.4'
F F 0.0171 0.0103 'International Tables Vol C Tables 4.2.6.8 and 6.1.1.4'

loop_
_geom_angle_atom_site_label_1
_geom_angle_atom_site_label_2
_geom_angle_atom_site_label_3
_geom_angle
C3 Au1 N6 175.9(8)
C3 Au1 Au2 72.5(7)
N6 Au1 Au2 111.6(5)
C14 Au2 N3 174.3(8)
C14 Au2 Au1 75.2(5)
N3 Au2 Au1 109.6(4)
F5 P1 F4 91.1(10)
F5 P1 F6 91.7(10)
F4 P1 F6 177.2(12)
F5 P1 F2 93.2(10)
F4 P1 F2 86.8(10)
F6 P1 F2 92.9(10)
F5 P1 F1 89.2(11)
F4 P1 F1 89.3(9)
F6 P1 F1 90.8(9)
F2 P1 F1 175.5(11)
F5 P1 F3 178.2(10)
F4 P1 F3 90.7(10)
F6 P1 F3 86.5(9)
F2 P1 F3 86.5(10)
F1 P1 F3 91.2(11)
F9 P2 F10 103.8(14)
F9 P2 F12 91.1(13)
F10 P2 F12 163.5(15)
F9 P2 F7 93.1(12)
F10 P2 F7 97.8(11)
F12 P2 F7 88.1(11)
F9 P2 F11 176.2(15)
F10 P2 F11 77.9(13)
F12 P2 F11 86.7(13)
F7 P2 F11 90.0(12)
F9 P2 F8 85.8(11)
F10 P2 F8 86.8(11)
F12 P2 F8 87.5(11)
F7 P2 F8 175.4(11)
F11 P2 F8 91.0(12)
C3 N1 C5 108(3)
C3 N1 C2 121(2)
C5 N1 C2 131(2)
C6 N2 C3 132(2)
C6 N2 C4 122(2)
C3 N2 C4 106(2)
C11 N3 C7 112(2)
C11 N3 Au2 114.6(13)
C7 N3 Au2 130.8(15)
C16 N4 C14 110.6(18)
C16 N4 C13 126.5(19)
C14 N4 C13 122.9(19)
C15 N5 C14 111.9(19)
C15 N5 C17 125.5(18)
C14 N5 C17 122.4(18)
C18 N6 C22 120.4(17)
C18 N6 Au1 124.8(13)
C22 N6 Au1 114.8(15)
C12 O1 C1 119.0(18)
O1 C1 C2 109(2)
O1 C1 H1A 109.9
C2 C1 H1A 109.9
O1 C1 H1B 109.9
C2 C1 H1B 109.9
H1A C1 H1B 108.3
C1 C2 N1 114(2)
C1 C2 H2A 108.9
N1 C2 H2A 108.9
C1 C2 H2B 108.9
N1 C2 H2B 108.9
H2A C2 H2B 107.7
N1 C3 N2 108(2)
N1 C3 Au1 130(2)
N2 C3 Au1 122.4(18)
C5 C4 N2 104(2)
C5 C4 H4 128.0
N2 C4 H4 128.0
C4 C5 N1 114(3)
C4 C5 H5 122.8
N1 C5 H5 122.8
N2 C6 C7 120.4(19)
N2 C6 H6A 107.2
C7 C6 H6A 107.2
N2 C6 H6B 107.2
C7 C6 H6B 107.2
H6A C6 H6B 106.9
C8 C7 N3 129(2)
C8 C7 C6 120(2)
N3 C7 C6 111(2)
C7 C8 C9 117(2)
C7 C8 H8 121.3
C9 C8 H8 121.3
C8 C9 C10 119(3)
C8 C9 H9 120.6
C10 C9 H9 120.6
C11 C10 C9 120(2)
C11 C10 H10 120.2
C9 C10 H10 120.2
N3 C11 C10 122(2)
N3 C11 H11 118.9
C10 C11 H11 118.9
O1 C12 C13 114.9(19)
O1 C12 H12A 108.5
C13 C12 H12A 108.5
O1 C12 H12B 108.5
C13 C12 H12B 108.5
H12A C12 H12B 107.5
C12 C13 N4 112.6(18)
C12 C13 H13A 109.1
N4 C13 H13A 109.1
C12 C13 H13B 109.1
N4 C13 H13B 109.1
H13A C13 H13B 107.8
N5 C14 N4 101.7(19)
N5 C14 Au2 131.8(16)
N4 C14 Au2 125.0(16)
N5 C15 C16 115(2)
N5 C15 H15 122.7
C16 C15 H15 122.7
C15 C16 N4 101(2)
C15 C16 H16 129.6
N4 C16 H16 129.6
C18 C17 N5 113.3(18)
C18 C17 H17A 108.9
N5 C17 H17A 108.9
C18 C17 H17B 108.9
N5 C17 H17B 108.9
H17A C17 H17B 107.7
N6 C18 C19 120.8(19)
N6 C18 C17 119.3(17)
C19 C18 C17 120(2)
C18 C19 C20 123(2)
C18 C19 H19 118.7
C20 C19 H19 118.7
C19 C20 C21 113(2)
C19 C20 H20 123.4
C21 C20 H20 123.4
C22 C21 C20 127(2)
C22 C21 H21 116.6
C20 C21 H21 116.6
C21 C22 N6 116(2)
C21 C22 H22 122.0
N6 C22 H22 122.0

loop_
_geom_bond_atom_site_label_1
_geom_bond_atom_site_label_2
_geom_bond_distance
Au1 C3 2.01(2)
Au1 N6 2.092(15)
Au1 Au2 3.2666(13)
Au2 C14 2.00(2)
Au2 N3 2.040(17)
P1 F5 1.570(19)
P1 F4 1.565(17)
P1 F6 1.587(14)
P1 F2 1.585(17)
P1 F1 1.610(18)
P1 F3 1.643(18)
P2 F9 1.46(2)
P2 F10 1.49(2)
P2 F12 1.494(19)
P2 F7 1.531(18)
P2 F11 1.55(2)
P2 F8 1.579(18)
N1 C3 1.30(3)
N1 C5 1.28(3)
N1 C2 1.51(3)
N2 C6 1.35(3)
N2 C3 1.36(3)
N2 C4 1.40(3)
N3 C11 1.36(3)
N3 C7 1.38(3)
N4 C16 1.38(3)
N4 C14 1.38(3)
N4 C13 1.53(3)
N5 C15 1.25(2)
N5 C14 1.29(2)
N5 C17 1.50(2)
N6 C18 1.34(2)
N6 C22 1.36(2)
O1 C12 1.36(2)
O1 C1 1.39(3)
C1 C2 1.48(3)
C1 H1A 0.9700
C1 H1B 0.9700
C2 H2A 0.9700
C2 H2B 0.9700
C4 C5 1.27(3)
C4 H4 0.9300
C5 H5 0.9300
C6 C7 1.56(3)
C6 H6A 0.9700
C6 H6B 0.9700
C7 C8 1.34(3)
C8 C9 1.37(3)
C8 H8 0.9300
C9 C10 1.38(3)
C9 H9 0.9300
C10 C11 1.43(3)
C10 H10 0.9300
C11 H11 0.9300
C12 C13 1.45(3)
C12 H12A 0.9700
C12 H12B 0.9700
C13 H13A 0.9700
C13 H13B 0.9700
C15 C16 1.28(3)
C15 H15 0.9300
C16 H16 0.9300
C17 C18 1.51(3)
C17 H17A 0.9700
C17 H17B 0.9700
C18 C19 1.34(3)
C19 C20 1.35(3)
C19 H19 0.9300
C20 C21 1.39(3)
C20 H20 0.9300
C21 C22 1.33(3)
C21 H21 0.9300
C22 H22 0.9300

loop_
_geom_torsion_atom_site_label_1
_geom_torsion_atom_site_label_2
_geom_torsion_atom_site_label_3
_geom_torsion_atom_site_label_4
_geom_torsion
C3 Au1 Au2 C14 -134.0(11)
N6 Au1 Au2 C14 46.1(9)
C3 Au1 Au2 N3 49.3(10)
N6 Au1 Au2 N3 -130.5(8)
C14 Au2 N3 C11 26(8)
Au1 Au2 N3 C11 171.5(15)
C14 Au2 N3 C7 -136(7)
Au1 Au2 N3 C7 10(2)
C3 Au1 N6 C18 -179(100)
Au2 Au1 N6 C18 -0.3(18)
C3 Au1 N6 C22 1(13)
Au2 Au1 N6 C22 179.4(14)
C12 O1 C1 C2 175(2)
O1 C1 C2 N1 56(3)
C3 N1 C2 C1 -99(2)
C5 N1 C2 C1 71(3)
C5 N1 C3 N2 2(2)
C2 N1 C3 N2 174.3(16)
C5 N1 C3 Au1 179.6(17)
C2 N1 C3 Au1 -8(3)
C6 N2 C3 N1 -177(2)
C4 N2 C3 N1 -1(2)
C6 N2 C3 Au1 5(3)
C4 N2 C3 Au1 -179.0(15)
N6 Au1 C3 N1 -65(13)
Au2 Au1 C3 N1 117(2)
N6 Au1 C3 N2 113(12)
Au2 Au1 C3 N2 -65.7(16)
C6 N2 C4 C5 177(2)
C3 N2 C4 C5 0(2)
N2 C4 C5 N1 1(3)
C3 N1 C5 C4 -2(3)
C2 N1 C5 C4 -173(2)
C3 N2 C6 C7 116(3)
C4 N2 C6 C7 -60(3)
C11 N3 C7 C8 10(4)
Au2 N3 C7 C8 173(2)
C11 N3 C7 C6 -180(2)
Au2 N3 C7 C6 -18(3)
N2 C6 C7 C8 115(3)
N2 C6 C7 N3 -56(3)
N3 C7 C8 C9 -4(4)
C6 C7 C8 C9 -173(2)
C7 C8 C9 C10 -5(4)
C8 C9 C10 C11 7(4)
C7 N3 C11 C10 -8(3)
Au2 N3 C11 C10 -173(2)
C9 C10 C11 N3 0(4)
C1 O1 C12 C13 178(2)
O1 C12 C13 N4 51(3)
C16 N4 C13 C12 80(3)
C14 N4 C13 C12 -99(3)
C15 N5 C14 N4 6(2)
C17 N5 C14 N4 -178.6(17)
C15 N5 C14 Au2 172.8(18)
C17 N5 C14 Au2 -12(3)
C16 N4 C14 N5 -7(2)
C13 N4 C14 N5 172.0(18)
C16 N4 C14 Au2 -174.6(15)
C13 N4 C14 Au2 4(3)
N3 Au2 C14 N5 93(7)
Au1 Au2 C14 N5 -54(2)
N3 Au2 C14 N4 -104(8)
Au1 Au2 C14 N4 110.0(18)
C14 N5 C15 C16 -4(3)
C17 N5 C15 C16 -179(2)
N5 C15 C16 N4 -1(3)
C14 N4 C16 C15 5(2)
C13 N4 C16 C15 -173.9(19)
C15 N5 C17 C18 -61(3)
C14 N5 C17 C18 125(2)
C22 N6 C18 C19 6(3)
Au1 N6 C18 C19 -174.6(17)
C22 N6 C18 C17 178(2)
Au1 N6 C18 C17 -2(3)
N5 C17 C18 N6 -66(3)
N5 C17 C18 C19 106(2)
N6 C18 C19 C20 -6(4)
C17 C18 C19 C20 -179(2)
C18 C19 C20 C21 2(4)
C19 C20 C21 C22 3(4)
C20 C21 C22 N6 -3(4)
C18 N6 C22 C21 -2(3)
Au1 N6 C22 C21 178.8(18)

loop_
_platon_squeeze_void_nr
_platon_squeeze_void_average_x
_platon_squeeze_void_average_y
_platon_squeeze_void_average_z
_platon_squeeze_void_volume
_platon_squeeze_void_count_electrons
1 0.000 0.500 0.000 608.7 143.0
2 -0.500 1.000 0.500 608.8 136.4
